data_4066936
loop_
_publ_author_name
'Magriz, Antonio'
'G\'omez-Bujedo, Silvia'
'\'Alvarez, Eleuterio'
'Fern\'andez, Rosario'
'Lassaletta, Jos\'e M.'

_publ_section_title
;
 Phthalazin-2-ylidenes As Cyclic Amino Aryl Carbene Ligands in Rhodium(I)
 and Iridium(I) Complexes
;
_journal_issue 22
_journal_name_full Organometallics
_journal_page_first 5941
_journal_paper_doi 10.1021/om100723b
_journal_volume 29
_journal_year 2010
_chemical_formula_moiety 'C19 H24 I N2 Rh'
_chemical_formula_sum 'C19 H24 I N2 Rh'
_chemical_formula_weight 510.21
_chemical_name_systematic
; 
 ? 
;
_space_group_IT_number 14
_symmetry_cell_setting monoclinic
_symmetry_space_group_name_Hall '-P 2yn'
_symmetry_space_group_name_H-M 'P 1 21/n 1'
_atom_sites_solution_hydrogens geom
_atom_sites_solution_primary direct
_atom_sites_solution_secondary difmap
_audit_creation_method SHELXL-97
_cell_angle_alpha 90.00
_cell_angle_beta 103.1860(10)
_cell_angle_gamma 90.00
_cell_formula_units_Z 4
_cell_length_a 8.6835(5)
_cell_length_b 14.6611(7)
_cell_length_c 14.8322(8)
_cell_measurement_reflns_used 9881
_cell_measurement_temperature 100(2)
_cell_measurement_theta_max 30.48
_cell_measurement_theta_min 2.50
_cell_volume 1838.50(17)
_computing_cell_refinement 'Bruker (2006). APEX 2. Version 2.1.'
_computing_data_collection 'Bruker (2006). APEX 2. Version 2.1.'
_computing_data_reduction 'Bruker (2006). APEX 2. Version 2.1.'
_computing_molecular_graphics 'XP, SHELXTL v. 6.14 (Bruker, 2003)'
_computing_publication_material 'XCIF, SHELXTL v. 6.14 (Bruker, 2003)'
_computing_structure_refinement 'XL, SHELXTL v. 6.14 (Bruker, 2003)'
_computing_structure_solution 'Bruker (2006). APEX 2. Version 2.1.'
_diffrn_ambient_temperature 100(2)
_diffrn_detector_area_resol_mean 8.26
_diffrn_measured_fraction_theta_full 0.998
_diffrn_measured_fraction_theta_max 0.998
_diffrn_measurement_device_type
;
 Bruker-Nonius X8kappa APEX II CCD area detector'
;
_diffrn_measurement_method 'phi and omega scans with narrow frames'
_diffrn_radiation_monochromator graphite
_diffrn_radiation_source 'fine-focus sealed tube'
_diffrn_radiation_type MoK\a
_diffrn_radiation_wavelength 0.71073
_diffrn_reflns_av_R_equivalents 0.0158
_diffrn_reflns_av_sigmaI/netI 0.0112
_diffrn_reflns_limit_h_max 12
_diffrn_reflns_limit_h_min -10
_diffrn_reflns_limit_k_max 20
_diffrn_reflns_limit_k_min -20
_diffrn_reflns_limit_l_max 21
_diffrn_reflns_limit_l_min -21
_diffrn_reflns_number 33485
_diffrn_reflns_theta_full 30.51
_diffrn_reflns_theta_max 30.51
_diffrn_reflns_theta_min 1.98
_diffrn_standards_decay_% 0
_exptl_absorpt_coefficient_mu 2.609
_exptl_absorpt_correction_T_max 0.7448
_exptl_absorpt_correction_T_min 0.5852
_exptl_absorpt_correction_type multi-scan
_exptl_absorpt_process_details
;
 SADABS, Bruker (2006). APEX 2. Version 2.1. Bruker Analytical
 X-ray Solutions, Madison, Wisconsin, USA.
;
_exptl_crystal_colour yellow
_exptl_crystal_density_diffrn 1.843
_exptl_crystal_density_method 'not measured'
_exptl_crystal_description prism
_exptl_crystal_F_000 1000
_exptl_crystal_size_max 0.23
_exptl_crystal_size_mid 0.21
_exptl_crystal_size_min 0.12
_refine_diff_density_max 1.249
_refine_diff_density_min -1.284
_refine_diff_density_rms 0.104
_refine_ls_extinction_method none
_refine_ls_goodness_of_fit_ref 1.044
_refine_ls_hydrogen_treatment constr
_refine_ls_matrix_type full
_refine_ls_number_parameters 208
_refine_ls_number_reflns 5603
_refine_ls_number_restraints 0
_refine_ls_restrained_S_all 1.044
_refine_ls_R_factor_all 0.0288
_refine_ls_R_factor_gt 0.0256
_refine_ls_shift/su_max 0.001
_refine_ls_shift/su_mean 0.000
_refine_ls_structure_factor_coef Fsqd
_refine_ls_weighting_details 'calc w=1/[\s^2^(Fo^2^)+(0.0251P)^2^+4.2563P] where P=(Fo^2^+2Fc^2^)/3'
_refine_ls_weighting_scheme calc
_refine_ls_wR_factor_gt 0.0606
_refine_ls_wR_factor_ref 0.0626
_reflns_number_gt 5112
_reflns_number_total 5603
_reflns_threshold_expression >2sigma(I)
_cod_data_source_file om100723b_si_002.cif
_cod_data_source_block 5b
_cod_depositor_comments
;
The following automatic conversions were performed:

'_symmetry_cell_setting' value 'Monoclinic' changed to 'monoclinic'
according to /home/saulius/struct/CIF-dictionaries/cif_core.dic
dictionary named 'cif_core.dic' version 2.4.1 from 2010-06-29.

Automatic conversion script
Id: cif_fix_values 1715 2011-07-08 13:25:40Z adriana 
;
_cod_original_sg_symbol_H-M P2(1)/n
_cod_database_code 4066936

loop_
_symmetry_equiv_pos_as_xyz
'x, y, z'
'-x+1/2, y+1/2, -z+1/2'
'-x, -y, -z'
'x-1/2, -y-1/2, z-1/2'

loop_
_atom_site_label
_atom_site_type_symbol
_atom_site_fract_x
_atom_site_fract_y
_atom_site_fract_z
_atom_site_U_iso_or_equiv
_atom_site_adp_type
_atom_site_occupancy
_atom_site_symmetry_multiplicity
_atom_site_calc_flag
_atom_site_refinement_flags
I1 I 0.51629(2) 0.598053(11) 0.237077(11) 0.02707(5) Uani 1 1 d .
Rh1 Rh 0.740673(19) 0.471320(11) 0.248298(11) 0.01592(5) Uani 1 1 d .
N1 N 0.4878(2) 0.33661(13) 0.17539(13) 0.0176(3) Uani 1 1 d .
N2 N 0.3707(2) 0.27196(14) 0.17030(15) 0.0234(4) Uani 1 1 d .
C1 C 0.5730(3) 0.37711(15) 0.25178(15) 0.0175(4) Uani 1 1 d .
C2 C 0.5334(3) 0.34946(16) 0.33736(15) 0.0191(4) Uani 1 1 d .
C3 C 0.6044(3) 0.39087(19) 0.42263(17) 0.0263(5) Uani 1 1 d .
H3 H 0.6816 0.4372 0.4249 0.032 Uiso 1 1 d R
C4 C 0.5618(3) 0.3641(2) 0.50250(18) 0.0324(6) Uani 1 1 d .
H4 H 0.6079 0.3933 0.5594 0.039 Uiso 1 1 d R
C5 C 0.4511(3) 0.2940(2) 0.50090(18) 0.0310(5) Uani 1 1 d .
H5 H 0.4251 0.2752 0.5569 0.037 Uiso 1 1 d R
C6 C 0.3799(3) 0.25254(19) 0.41879(18) 0.0284(5) Uani 1 1 d .
H6 H 0.3053 0.2049 0.4178 0.034 Uiso 1 1 d R
C7 C 0.4189(3) 0.28138(16) 0.33616(16) 0.0207(4) Uani 1 1 d .
C8 C 0.3418(3) 0.24550(18) 0.24818(18) 0.0247(5) Uani 1 1 d .
H8 H 0.2645 0.1993 0.2465 0.030 Uiso 1 1 d R
C9 C 0.5051(3) 0.36231(16) 0.08104(15) 0.0206(4) Uani 1 1 d .
H9 H 0.5977 0.4043 0.0876 0.025 Uiso 1 1 d R
C10 C 0.5362(4) 0.27827(19) 0.02779(19) 0.0308(5) Uani 1 1 d .
H10A H 0.6287 0.2457 0.0636 0.046 Uiso 1 1 d R
H10B H 0.5561 0.2969 -0.0320 0.046 Uiso 1 1 d R
H10C H 0.4437 0.2380 0.0174 0.046 Uiso 1 1 d R
C11 C 0.3571(3) 0.4131(2) 0.03081(18) 0.0288(5) Uani 1 1 d .
H11A H 0.2654 0.3725 0.0227 0.043 Uiso 1 1 d R
H11B H 0.3706 0.4332 -0.0300 0.043 Uiso 1 1 d R
H11C H 0.3404 0.4664 0.0674 0.043 Uiso 1 1 d R
C12 C 0.9054(3) 0.37441(18) 0.2181(2) 0.0308(6) Uani 1 1 d .
H12 H 0.8165 0.3428 0.1826 0.037 Uiso 1 1 d R
C13 C 0.9230(3) 0.3804(2) 0.3134(2) 0.0329(6) Uani 1 1 d .
H13 H 0.8468 0.3493 0.3389 0.039 Uiso 1 1 d R
C14 C 1.0520(5) 0.4315(3) 0.3809(4) 0.0689(14) Uani 1 1 d .
H14A H 1.0286 0.4280 0.4431 0.083 Uiso 1 1 d R
H14B H 1.1534 0.3993 0.3842 0.083 Uiso 1 1 d R
C15 C 1.0731(5) 0.5259(3) 0.3606(3) 0.0573(11) Uani 1 1 d .
H15A H 1.1659 0.5306 0.3325 0.069 Uiso 1 1 d R
H15B H 1.0983 0.5602 0.4196 0.069 Uiso 1 1 d R
C16 C 0.9330(4) 0.5723(2) 0.29566(19) 0.0324(6) Uani 1 1 d .
H16 H 0.8619 0.6064 0.3226 0.039 Uiso 1 1 d R
C17 C 0.9042(3) 0.56750(17) 0.20124(17) 0.0226(4) Uani 1 1 d .
H17 H 0.8153 0.5999 0.1667 0.027 Uiso 1 1 d R
C18 C 1.0032(3) 0.5145(2) 0.1477(2) 0.0331(6) Uani 1 1 d .
H18A H 0.9553 0.5214 0.0808 0.040 Uiso 1 1 d R
H18B H 1.1096 0.5426 0.1597 0.040 Uiso 1 1 d R
C19 C 1.0218(7) 0.4165(3) 0.1682(4) 0.0778(18) Uani 1 1 d .
H19A H 1.1297 0.4065 0.2066 0.093 Uiso 1 1 d R
H19B H 1.0144 0.3833 0.1092 0.093 Uiso 1 1 d R

loop_
_atom_site_aniso_label
_atom_site_aniso_U_11
_atom_site_aniso_U_22
_atom_site_aniso_U_33
_atom_site_aniso_U_23
_atom_site_aniso_U_13
_atom_site_aniso_U_12
I1 0.03492(9) 0.02282(8) 0.02712(8) 0.00224(6) 0.01464(7) 0.01214(6)
Rh1 0.01673(8) 0.01521(8) 0.01718(8) 0.00066(6) 0.00668(6) -0.00058(6)
N1 0.0190(8) 0.0186(8) 0.0167(8) 0.0014(7) 0.0075(6) -0.0013(7)
N2 0.0230(9) 0.0246(10) 0.0238(9) -0.0020(8) 0.0081(7) -0.0074(8)
C1 0.0171(9) 0.0173(9) 0.0191(9) 0.0012(7) 0.0064(7) 0.0008(7)
C2 0.0188(9) 0.0217(10) 0.0181(10) 0.0030(8) 0.0071(8) -0.0006(8)
C3 0.0249(11) 0.0346(13) 0.0203(11) -0.0002(9) 0.0069(9) -0.0079(10)
C4 0.0316(13) 0.0470(16) 0.0185(11) 0.0008(11) 0.0054(9) -0.0076(12)
C5 0.0318(12) 0.0412(15) 0.0226(11) 0.0072(11) 0.0114(10) -0.0037(11)
C6 0.0302(12) 0.0307(13) 0.0279(12) 0.0054(10) 0.0140(10) -0.0047(10)
C7 0.0207(10) 0.0223(10) 0.0212(10) 0.0030(8) 0.0092(8) -0.0014(8)
C8 0.0252(11) 0.0250(11) 0.0268(11) -0.0009(9) 0.0122(9) -0.0076(9)
C9 0.0245(10) 0.0232(10) 0.0160(9) 0.0013(8) 0.0081(8) -0.0023(9)
C10 0.0417(15) 0.0303(13) 0.0251(12) -0.0033(10) 0.0174(11) -0.0021(11)
C11 0.0298(12) 0.0363(14) 0.0198(11) 0.0056(10) 0.0047(9) 0.0026(10)
C12 0.0312(12) 0.0220(11) 0.0455(16) -0.0032(11) 0.0217(12) 0.0025(10)
C13 0.0225(11) 0.0318(14) 0.0418(15) -0.0010(11) 0.0020(10) 0.0096(10)
C14 0.0378(18) 0.059(2) 0.089(3) -0.023(2) -0.029(2) 0.0188(17)
C15 0.059(2) 0.062(2) 0.0370(17) 0.0132(16) -0.0179(16) -0.0292(19)
C16 0.0377(14) 0.0323(13) 0.0262(12) -0.0023(10) 0.0051(10) -0.0182(12)
C17 0.0205(10) 0.0235(11) 0.0241(11) 0.0024(9) 0.0057(8) -0.0066(8)
C18 0.0272(12) 0.0388(15) 0.0394(15) 0.0097(12) 0.0203(11) 0.0034(11)
C19 0.110(4) 0.0345(18) 0.126(4) -0.017(2) 0.105(4) -0.013(2)

loop_
_atom_type_symbol
_atom_type_description
_atom_type_scat_dispersion_real
_atom_type_scat_dispersion_imag
_atom_type_scat_source
C C 0.0033 0.0016 'International Tables Vol C Tables 4.2.6.8 and 6.1.1.4'
H H 0.0000 0.0000 'International Tables Vol C Tables 4.2.6.8 and 6.1.1.4'
I I -0.4742 1.8119 'International Tables Vol C Tables 4.2.6.8 and 6.1.1.4'
N N 0.0061 0.0033 'International Tables Vol C Tables 4.2.6.8 and 6.1.1.4'
Rh Rh -1.1178 0.9187 'International Tables Vol C Tables 4.2.6.8 and 6.1.1.4'

loop_
_geom_angle_atom_site_label_1
_geom_angle_atom_site_label_2
_geom_angle_atom_site_label_3
_geom_angle
C1 Rh1 C13 91.49(10)
C1 Rh1 C12 94.12(10)
C13 Rh1 C12 38.08(12)
C1 Rh1 C16 160.62(9)
C13 Rh1 C16 81.16(12)
C12 Rh1 C16 91.07(12)
C1 Rh1 C17 163.56(9)
C13 Rh1 C17 94.46(11)
C12 Rh1 C17 81.36(10)
C16 Rh1 C17 35.82(9)
C1 Rh1 I1 87.56(6)
C13 Rh1 I1 157.23(8)
C12 Rh1 I1 164.67(8)
C16 Rh1 I1 92.35(9)
C17 Rh1 I1 92.77(7)
C1 N1 N2 127.42(19)
C1 N1 C9 121.80(19)
N2 N1 C9 110.69(18)
C8 N2 N1 116.6(2)
N1 C1 C2 114.89(19)
N1 C1 Rh1 122.94(16)
C2 C1 Rh1 122.15(16)
C7 C2 C3 118.7(2)
C7 C2 C1 119.8(2)
C3 C2 C1 121.5(2)
C4 C3 C2 120.0(2)
C4 C3 H3 120.0
C2 C3 H3 120.0
C3 C4 C5 120.8(2)
C3 C4 H4 119.6
C5 C4 H4 119.6
C6 C5 C4 120.4(2)
C6 C5 H5 119.8
C4 C5 H5 119.8
C5 C6 C7 119.3(2)
C5 C6 H6 120.4
C7 C6 H6 120.4
C2 C7 C6 120.8(2)
C2 C7 C8 117.2(2)
C6 C7 C8 122.0(2)
N2 C8 C7 124.0(2)
N2 C8 H8 118.0
C7 C8 H8 118.0
N1 C9 C10 110.5(2)
N1 C9 C11 109.18(19)
C10 C9 C11 111.8(2)
N1 C9 H9 108.4
C10 C9 H9 108.4
C11 C9 H9 108.4
C9 C10 H10A 109.5
C9 C10 H10B 109.4
H10A C10 H10B 109.5
C9 C10 H10C 109.5
H10A C10 H10C 109.5
H10B C10 H10C 109.5
C9 C11 H11A 109.5
C9 C11 H11B 109.4
H11A C11 H11B 109.5
C9 C11 H11C 109.5
H11A C11 H11C 109.5
H11B C11 H11C 109.5
C13 C12 C19 122.8(3)
C13 C12 Rh1 70.63(15)
C19 C12 Rh1 112.7(2)
C13 C12 H12 118.8
C19 C12 H12 118.4
Rh1 C12 H12 86.7
C12 C13 C14 126.5(3)
C12 C13 Rh1 71.30(16)
C14 C13 Rh1 110.5(2)
C12 C13 H13 116.7
C14 C13 H13 116.8
Rh1 C13 H13 88.1
C15 C14 C13 116.6(3)
C15 C14 H14A 107.9
C13 C14 H14A 108.1
C15 C14 H14B 108.4
C13 C14 H14B 108.2
H14A C14 H14B 107.3
C14 C15 C16 116.1(3)
C14 C15 H15A 108.0
C16 C15 H15A 108.2
C14 C15 H15B 108.5
C16 C15 H15B 108.4
H15A C15 H15B 107.4
C17 C16 C15 123.8(3)
C17 C16 Rh1 72.12(14)
C15 C16 Rh1 109.6(2)
C17 C16 H16 118.2
C15 C16 H16 118.0
Rh1 C16 H16 88.2
C16 C17 C18 124.9(3)
C16 C17 Rh1 72.06(14)
C18 C17 Rh1 108.61(17)
C16 C17 H17 117.6
C18 C17 H17 117.6
Rh1 C17 H17 89.3
C19 C18 C17 116.3(2)
C19 C18 H18A 108.0
C17 C18 H18A 108.3
C19 C18 H18B 108.4
C17 C18 H18B 108.1
H18A C18 H18B 107.3
C18 C19 C12 116.4(3)
C18 C19 H19A 108.0
C12 C19 H19A 107.9
C18 C19 H19B 108.4
C12 C19 H19B 108.4
H19A C19 H19B 107.4

loop_
_geom_bond_atom_site_label_1
_geom_bond_atom_site_label_2
_geom_bond_distance
I1 Rh1 2.6699(2)
Rh1 C1 2.016(2)
Rh1 C13 2.126(3)
Rh1 C12 2.135(2)
Rh1 C16 2.223(3)
Rh1 C17 2.224(2)
N1 C1 1.342(3)
N1 N2 1.379(3)
N1 C9 1.489(3)
N2 C8 1.296(3)
C1 C2 1.447(3)
C2 C7 1.406(3)
C2 C3 1.412(3)
C3 C4 1.377(3)
C3 H3 0.9500
C4 C5 1.403(4)
C4 H4 0.9500
C5 C6 1.376(4)
C5 H5 0.9500
C6 C7 1.409(3)
C6 H6 0.9500
C7 C8 1.425(3)
C8 H8 0.9500
C9 C10 1.521(3)
C9 C11 1.525(3)
C9 H9 1.0000
C10 H10A 0.9800
C10 H10B 0.9800
C10 H10C 0.9800
C11 H11A 0.9800
C11 H11B 0.9800
C11 H11C 0.9800
C12 C13 1.390(4)
C12 C19 1.514(4)
C12 H12 0.9500
C13 C14 1.518(5)
C13 H13 0.9500
C14 C15 1.438(6)
C14 H14A 0.9900
C14 H14B 0.9900
C15 C16 1.528(5)
C15 H15A 0.9900
C15 H15B 0.9900
C16 C17 1.367(4)
C16 H16 0.9500
C17 C18 1.511(4)
C17 H17 0.9500
C18 C19 1.470(5)
C18 H18A 0.9900
C18 H18B 0.9900
C19 H19A 0.9900
C19 H19B 0.9900

loop_
_geom_torsion_atom_site_label_1
_geom_torsion_atom_site_label_2
_geom_torsion_atom_site_label_3
_geom_torsion_atom_site_label_4
_geom_torsion
C1 N1 N2 C8 -1.8(3)
C9 N1 N2 C8 -178.4(2)
N2 N1 C1 C2 -1.0(3)
C9 N1 C1 C2 175.36(19)
N2 N1 C1 Rh1 -179.76(17)
C9 N1 C1 Rh1 -3.4(3)
C13 Rh1 C1 N1 -111.1(2)
C12 Rh1 C1 N1 -73.1(2)
C16 Rh1 C1 N1 -178.2(3)
C17 Rh1 C1 N1 0.2(4)
I1 Rh1 C1 N1 91.68(18)
C13 Rh1 C1 C2 70.22(19)
C12 Rh1 C1 C2 108.25(19)
C16 Rh1 C1 C2 3.1(4)
C17 Rh1 C1 C2 -178.5(3)
I1 Rh1 C1 C2 -87.02(17)
N1 C1 C2 C7 3.2(3)
Rh1 C1 C2 C7 -178.02(17)
N1 C1 C2 C3 -175.3(2)
Rh1 C1 C2 C3 3.5(3)
C7 C2 C3 C4 0.3(4)
C1 C2 C3 C4 178.8(2)
C2 C3 C4 C5 1.7(4)
C3 C4 C5 C6 -1.8(5)
C4 C5 C6 C7 -0.2(4)
C3 C2 C7 C6 -2.3(4)
C1 C2 C7 C6 179.2(2)
C3 C2 C7 C8 175.8(2)
C1 C2 C7 C8 -2.7(3)
C5 C6 C7 C2 2.3(4)
C5 C6 C7 C8 -175.8(3)
N1 N2 C8 C7 2.3(4)
C2 C7 C8 N2 -0.2(4)
C6 C7 C8 N2 177.9(3)
C1 N1 C9 C10 127.4(2)
N2 N1 C9 C10 -55.7(3)
C1 N1 C9 C11 -109.2(2)
N2 N1 C9 C11 67.7(2)
C1 Rh1 C12 C13 -87.15(18)
C16 Rh1 C12 C13 74.16(18)
C17 Rh1 C12 C13 108.75(18)
I1 Rh1 C12 C13 177.0(2)
C1 Rh1 C12 C19 154.5(3)
C13 Rh1 C12 C19 -118.3(4)
C16 Rh1 C12 C19 -44.2(3)
C17 Rh1 C12 C19 -9.6(3)
I1 Rh1 C12 C19 58.7(5)
C19 C12 C13 C14 2.9(5)
Rh1 C12 C13 C14 -102.1(3)
C19 C12 C13 Rh1 105.1(3)
C1 Rh1 C13 C12 94.78(17)
C16 Rh1 C13 C12 -103.24(18)
C17 Rh1 C13 C12 -69.89(17)
I1 Rh1 C13 C12 -177.98(15)
C1 Rh1 C13 C14 -142.3(3)
C12 Rh1 C13 C14 122.9(4)
C16 Rh1 C13 C14 19.7(3)
C17 Rh1 C13 C14 53.0(3)
I1 Rh1 C13 C14 -55.1(4)
C12 C13 C14 C15 53.4(5)
Rh1 C13 C14 C15 -28.1(5)
C13 C14 C15 C16 20.3(6)
C14 C15 C16 C17 -83.7(5)
C14 C15 C16 Rh1 -2.6(5)
C1 Rh1 C16 C17 179.2(3)
C13 Rh1 C16 C17 110.48(19)
C12 Rh1 C16 C17 73.58(19)
I1 Rh1 C16 C17 -91.47(17)
C1 Rh1 C16 C15 58.9(4)
C13 Rh1 C16 C15 -9.8(3)
C12 Rh1 C16 C15 -46.7(3)
C17 Rh1 C16 C15 -120.3(3)
I1 Rh1 C16 C15 148.2(2)
C15 C16 C17 C18 1.4(4)
Rh1 C16 C17 C18 -100.6(2)
C15 C16 C17 Rh1 102.0(3)
C1 Rh1 C17 C16 -179.1(3)
C13 Rh1 C17 C16 -68.20(19)
C12 Rh1 C17 C16 -104.1(2)
I1 Rh1 C17 C16 90.19(18)
C1 Rh1 C17 C18 -57.4(4)
C13 Rh1 C17 C18 53.46(19)
C12 Rh1 C17 C18 17.60(19)
C16 Rh1 C17 C18 121.7(3)
I1 Rh1 C17 C18 -148.16(17)
C16 C17 C18 C19 57.1(5)
Rh1 C17 C18 C19 -23.6(4)
C17 C18 C19 C12 17.0(6)
C13 C12 C19 C18 -81.5(6)
Rh1 C12 C19 C18 -0.7(6)
